data_7131950
loop_
_publ_author_name
'Cui, Jie'
'Wang, Tongdao'

_publ_section_title
;
 B(C6F5)3-mediated direct intramolecular C7-alkenylation of
 N-propargylindoles
;
_journal_name_full 'Chemical Communications'
_journal_paper_doi 10.1039/D3CC02599C
_journal_year 2023
_chemical_formula_moiety 'C31 H11 B F15 N, 0.5[CH2Cl2]'
_chemical_formula_sum 'C31.5 H12 B Cl F15 N'
_chemical_formula_weight 735.706
_space_group_crystal_system monoclinic
_space_group_IT_number 15
_space_group_name_Hall '-C 2yc'
_space_group_name_H-M_alt 'C 1 2/c 1'
_symmetry_Int_Tables_number 15
_audit_creation_date 2023-06-18
_audit_creation_method
;
Olex2 1.5-dev
(compiled 2023.04.26 svn.r751481ca for OlexSys, GUI svn.r6697)
;
_audit_update_record
;
2023-07-28 deposited with the CCDC.	2023-07-31 downloaded from the CCDC.
;
_cell_angle_alpha 90
_cell_angle_beta 93.360(2)
_cell_angle_gamma 90
_cell_formula_units_Z 8
_cell_length_a 20.3655(6)
_cell_length_b 13.5543(6)
_cell_length_c 20.8012(8)
_cell_measurement_reflns_used 9039
_cell_measurement_temperature 190(2)
_cell_measurement_theta_max 23.73
_cell_measurement_theta_min 2.62
_cell_volume 5732.1(4)
_computing_cell_refinement 'SAINT V8.38A (Bruker, 2016)'
_computing_data_collection 'Bruker APEX2'
_computing_data_reduction 'SAINT V8.38A (Bruker, 2016)'
_computing_molecular_graphics 'Olex2 1.5-dev (Dolomanov et al., 2009)'
_computing_publication_material 'Olex2 1.5-dev (Dolomanov et al., 2009)'
_computing_structure_refinement 'olex2.refine 1.5-dev (Bourhis et al., 2015)'
_computing_structure_solution 'ShelXT (Sheldrick, 2015)'
_diffrn_ambient_temperature 190.00
_diffrn_measured_fraction_theta_full 0.9985
_diffrn_measured_fraction_theta_max 0.9981
_diffrn_measurement_device_type 'Bruker APEX-II CCD'
_diffrn_measurement_method '\f and \w scans'
_diffrn_radiation_type 'Mo K\a'
_diffrn_radiation_wavelength 0.71073
_diffrn_reflns_av_R_equivalents 0.0876
_diffrn_reflns_av_unetI/netI 0.0658
_diffrn_reflns_Laue_measured_fraction_full 0.9985
_diffrn_reflns_Laue_measured_fraction_max 0.9981
_diffrn_reflns_limit_h_max 26
_diffrn_reflns_limit_h_min -25
_diffrn_reflns_limit_k_max 17
_diffrn_reflns_limit_k_min -17
_diffrn_reflns_limit_l_max 27
_diffrn_reflns_limit_l_min -27
_diffrn_reflns_number 39948
_diffrn_reflns_point_group_measured_fraction_full 0.9985
_diffrn_reflns_point_group_measured_fraction_max 0.9981
_diffrn_reflns_theta_full 25.2417
_diffrn_reflns_theta_max 25.50
_diffrn_reflns_theta_min 2.62
_exptl_absorpt_coefficient_mu 0.258
_exptl_absorpt_correction_T_max 0.5629
_exptl_absorpt_correction_T_min 0.4857
_exptl_absorpt_correction_type none
_exptl_absorpt_process_details
'SADABS-2016/2 (Bruker,2016/2) was used for absorption correction. wR2(int) was 0.1286 before and 0.0803 after correction. The Ratio of minimum to maximum transmission is 0.8629. The \l/2 correction factor is Not present.'
_exptl_crystal_colour yellow
_exptl_crystal_colour_primary yellow
_exptl_crystal_density_diffrn 1.705
_exptl_crystal_description block
_exptl_crystal_F_000 2924.284
_exptl_crystal_size_max 0.65
_exptl_crystal_size_mid 0.53
_exptl_crystal_size_min 0.43
_refine_diff_density_max 0.3649
_refine_diff_density_min -0.2944
_refine_diff_density_rms 0.0708
_refine_ls_d_res_high 0.8255
_refine_ls_d_res_low 7.7654
_refine_ls_extinction_coef 0.00114(15)
_refine_ls_extinction_expression Fc^*^=kFc[1+0.001xFc^2^\l^3^/sin(2\q)]^-1/4^
_refine_ls_goodness_of_fit_ref 1.0371
_refine_ls_hydrogen_treatment constr
_refine_ls_matrix_type full
_refine_ls_number_constraints 18
_refine_ls_number_parameters 436
_refine_ls_number_reflns 5324
_refine_ls_number_restraints 0
_refine_ls_restrained_S_all 1.0371
_refine_ls_R_factor_all 0.0651
_refine_ls_R_factor_gt 0.0396
_refine_ls_shift/su_max -0.0002
_refine_ls_shift/su_mean 0.0000
_refine_ls_structure_factor_coef Fsqd
_refine_ls_weighting_details 'w=1/[\s^2^(Fo^2^)+(0.0373P)^2^+3.2776P] where P=(Fo^2^+2Fc^2^)/3'
_refine_ls_weighting_scheme calc
_refine_ls_wR_factor_gt 0.0910
_refine_ls_wR_factor_ref 0.1020
_reflns_Friedel_coverage 0.0
_reflns_limit_h_max 24
_reflns_limit_h_min -24
_reflns_limit_k_max 16
_reflns_limit_k_min 0
_reflns_limit_l_max 25
_reflns_limit_l_min 0
_reflns_number_gt 3818
_reflns_number_total 5324
_reflns_threshold_expression I>=2u(I)
_cod_data_source_file d3cc02599c2.cif
_cod_data_source_block 123456
_cod_original_formula_sum 'C31.5 H12 B1 Cl1 F15 N1'
_cod_database_code 7131950
_olex2_refinement_description
;
1. Fixed Uiso
 At 1.2 times of:
  All C(H) groups
 At 1.5 times of:
  All C(H,H,H) groups
2. Restrained distances
3. Uiso/Uaniso restraints and constraints
: within 2A with sigma of 0.04 and sigma for terminal atoms of 0.08 within 2A
4. Rigid body (RIGU) restrains
 with sigma for 1-2 distances of 0.004 and sigma for 1-3 distances of 0.004
5.a Aromatic/amide H refined with riding coordinates:
 C9(H9), C5(H5), C4(H4), C2(H2), C6(H6)
5.b Idealised Me refined as rotating group:
 C12(H12a,H12b,H12c), C13(H13a,H13b,H13c)
;
_smtbx_masks_special_details
;
A solvent mask was calculated and 160 electrons were 
found in a volume of 664\%A^3^ in 1 void per unit cell. 
This is consistent with the presence of 0.5[CH2Cl2] per Formula Unit 
which account for 168 electrons per unit cell.
;
_smtbx_masks_void_probe_radius 1.2
_smtbx_masks_void_truncation_radius 1.2
_olex2_submission_special_instructions 'No special instructions were received'

loop_
_space_group_symop_id
_space_group_symop_operation_xyz
1 x,y,z
2 -x,y,-z+1/2
3 -x,-y,-z
4 x,-y,z-1/2
5 x+1/2,y+1/2,z
6 -x+1/2,y+1/2,-z+1/2
7 -x+1/2,-y+1/2,-z
8 x+1/2,-y+1/2,z-1/2

loop_
_atom_site_label
_atom_site_type_symbol
_atom_site_fract_x
_atom_site_fract_y
_atom_site_fract_z
_atom_site_U_iso_or_equiv
_atom_site_adp_type
_atom_site_occupancy
_atom_site_refinement_flags_posn
F116 F 0.39966(6) 0.50016(8) 0.45635(6) 0.0420(3) Uani 1.000000 .
F102 F 0.25759(6) 0.55402(9) 0.45257(5) 0.0408(3) Uani 1.000000 .
F126 F 0.22178(6) 0.40733(9) 0.24843(6) 0.0412(3) Uani 1.000000 .
F122 F 0.42789(6) 0.56894(9) 0.24505(6) 0.0452(3) Uani 1.000000 .
F112 F 0.33857(6) 0.70977(9) 0.28097(6) 0.0472(3) Uani 1.000000 .
F106 F 0.21635(6) 0.61725(9) 0.22972(6) 0.0465(3) Uani 1.000000 .
F125 F 0.23499(7) 0.34605(10) 0.12807(6) 0.0519(4) Uani 1.000000 .
F103 F 0.15149(7) 0.65900(10) 0.47724(6) 0.0533(4) Uani 1.000000 .
F104 F 0.07522(6) 0.73949(10) 0.37864(7) 0.0553(4) Uani 1.000000 .
F123 F 0.43688(7) 0.51226(10) 0.12430(6) 0.0547(4) Uani 1.000000 .
F124 F 0.34202(7) 0.39682(10) 0.06456(6) 0.0550(4) Uani 1.000000 .
F115 F 0.47423(7) 0.64310(11) 0.50789(7) 0.0606(4) Uani 1.000000 .
F105 F 0.11091(7) 0.71811(11) 0.25622(7) 0.0609(4) Uani 1.000000 .
F114 F 0.47831(7) 0.82364(11) 0.45125(8) 0.0689(5) Uani 1.000000 .
F113 F 0.40947(8) 0.85459(10) 0.33697(8) 0.0717(5) Uani 1.000000 .
N1 N 0.24837(8) 0.27367(12) 0.40358(8) 0.0317(4) Uani 1.000000 .
C103 C 0.16765(11) 0.64624(15) 0.41592(10) 0.0368(5) Uani 1.000000 .
C101 C 0.24245(9) 0.57558(13) 0.33987(10) 0.0294(5) Uani 1.000000 .
C10 C 0.31320(9) 0.40596(14) 0.36385(9) 0.0283(5) Uani 1.000000 .
C11 C 0.36893(10) 0.34479(14) 0.36849(9) 0.0297(5) Uani 1.000000 .
C111 C 0.36630(10) 0.59578(14) 0.36450(10) 0.0309(5) Uani 1.000000 .
C9 C 0.25353(10) 0.36612(14) 0.38109(9) 0.0308(5) Uani 1.000000 .
H9 H 0.21511(10) 0.40587(14) 0.37677(9) 0.0370(6) Uiso 1.000000 R
C7 C 0.36359(10) 0.24684(14) 0.39339(10) 0.0329(5) Uani 1.000000 .
C102 C 0.22205(10) 0.59215(14) 0.40132(10) 0.0318(5) Uani 1.000000 .
C106 C 0.20273(10) 0.62175(15) 0.29242(10) 0.0338(5) Uani 1.000000 .
C121 C 0.32389(10) 0.49167(14) 0.25411(10) 0.0312(5) Uani 1.000000 .
C126 C 0.27733(10) 0.43390(14) 0.22006(10) 0.0325(5) Uani 1.000000 .
C8 C 0.30262(10) 0.21596(14) 0.41066(10) 0.0320(5) Uani 1.000000 .
C116 C 0.40155(10) 0.58577(15) 0.42303(10) 0.0348(5) Uani 1.000000 .
C122 C 0.37743(10) 0.51464(15) 0.21878(10) 0.0335(5) Uani 1.000000 .
C12 C 0.43484(10) 0.37677(15) 0.34762(10) 0.0340(5) Uani 1.000000 .
H12a H 0.4464(3) 0.3377(7) 0.3103(4) 0.0511(8) Uiso 1.000000 GR
H12b H 0.4332(2) 0.4468(3) 0.3359(6) 0.0511(8) Uiso 1.000000 GR
H12c H 0.46809(14) 0.3668(9) 0.3830(2) 0.0511(8) Uiso 1.000000 GR
C112 C 0.37184(10) 0.68965(15) 0.33774(11) 0.0369(5) Uani 1.000000 .
C104 C 0.12960(10) 0.68784(15) 0.36661(11) 0.0387(5) Uani 1.000000 .
C125 C 0.28229(11) 0.40175(15) 0.15794(10) 0.0373(5) Uani 1.000000 .
C5 C 0.39887(13) 0.08233(17) 0.42545(12) 0.0502(6) Uani 1.000000 .
H5 H 0.43305(13) 0.03476(17) 0.43030(12) 0.0602(8) Uiso 1.000000 R
C4 C 0.33513(13) 0.05511(16) 0.44231(11) 0.0475(6) Uani 1.000000 .
H4 H 0.32663(13) -0.00919(16) 0.45798(11) 0.0570(7) Uiso 1.000000 R
C13 C 0.12667(12) 0.25999(18) 0.41969(13) 0.0537(7) Uani 1.000000 .
H13a H 0.1267(2) 0.3242(6) 0.4414(7) 0.0805(10) Uiso 1.000000 GR
H13b H 0.1125(3) 0.2684(11) 0.37418(13) 0.0805(10) Uiso 1.000000 GR
H13c H 0.09635(19) 0.2152(6) 0.4401(7) 0.0805(10) Uiso 1.000000 GR
C3 C 0.28606(11) 0.12374(15) 0.43548(10) 0.0365(5) Uani 1.000000 .
C1 C 0.19309(11) 0.21841(16) 0.42479(10) 0.0378(5) Uani 1.000000 .
C115 C 0.43993(10) 0.65930(18) 0.45178(11) 0.0418(6) Uani 1.000000 .
C105 C 0.14747(11) 0.67633(16) 0.30489(11) 0.0395(5) Uani 1.000000 .
C123 C 0.38432(11) 0.48421(16) 0.15600(11) 0.0393(5) Uani 1.000000 .
C124 C 0.33672(12) 0.42672(16) 0.12587(10) 0.0407(6) Uani 1.000000 .
C2 C 0.21580(12) 0.12962(16) 0.44499(10) 0.0406(5) Uani 1.000000 .
H2 H 0.19012(12) 0.07892(16) 0.46261(10) 0.0487(7) Uiso 1.000000 R
C6 C 0.41389(12) 0.17402(16) 0.40242(11) 0.0427(6) Uani 1.000000 .
H6 H 0.45773(12) 0.18897(16) 0.39250(11) 0.0513(7) Uiso 1.000000 R
C113 C 0.40815(11) 0.76540(16) 0.36541(13) 0.0468(6) Uani 1.000000 .
C114 C 0.44264(11) 0.74984(18) 0.42303(13) 0.0482(6) Uani 1.000000 .
B1 B 0.31303(11) 0.51753(17) 0.33042(11) 0.0300(5) Uani 1.000000 .

loop_
_atom_site_aniso_label
_atom_site_aniso_U_11
_atom_site_aniso_U_22
_atom_site_aniso_U_33
_atom_site_aniso_U_12
_atom_site_aniso_U_13
_atom_site_aniso_U_23
F116 0.0468(8) 0.0440(7) 0.0342(7) 0.0036(6) -0.0069(6) 0.0001(6)
F102 0.0446(7) 0.0479(7) 0.0296(7) 0.0114(6) -0.0003(6) 0.0036(5)
F126 0.0372(7) 0.0471(7) 0.0392(7) -0.0104(6) -0.0002(6) -0.0034(6)
F122 0.0322(7) 0.0570(8) 0.0468(8) -0.0070(6) 0.0046(6) 0.0019(6)
F112 0.0491(8) 0.0380(7) 0.0537(8) -0.0020(6) -0.0047(7) 0.0123(6)
F106 0.0510(8) 0.0553(8) 0.0328(7) 0.0153(6) -0.0017(6) 0.0071(6)
F125 0.0600(9) 0.0531(8) 0.0413(8) -0.0068(7) -0.0083(7) -0.0100(6)
F103 0.0604(9) 0.0556(8) 0.0461(8) 0.0199(7) 0.0215(7) 0.0066(6)
F104 0.0374(8) 0.0538(8) 0.0759(10) 0.0186(6) 0.0136(7) 0.0073(7)
F123 0.0468(8) 0.0719(9) 0.0474(8) 0.0050(7) 0.0190(7) 0.0071(7)
F124 0.0714(10) 0.0626(9) 0.0313(8) 0.0124(7) 0.0065(7) -0.0043(6)
F115 0.0489(8) 0.0822(10) 0.0489(9) -0.0040(7) -0.0132(7) -0.0185(7)
F105 0.0532(9) 0.0716(9) 0.0564(9) 0.0259(7) -0.0094(7) 0.0166(7)
F114 0.0500(9) 0.0621(9) 0.0939(12) -0.0216(7) -0.0008(8) -0.0295(8)
F113 0.0682(11) 0.0390(8) 0.1072(13) -0.0186(7) 0.0002(9) 0.0092(8)
N1 0.0314(10) 0.0324(9) 0.0311(10) -0.0031(8) 0.0010(8) -0.0004(7)
C103 0.0385(12) 0.0356(12) 0.0373(13) 0.0023(10) 0.0110(10) 0.0017(10)
C101 0.0277(11) 0.0264(10) 0.0337(12) 0.0000(9) -0.0007(9) 0.0008(9)
C10 0.0269(11) 0.0300(10) 0.0274(11) 0.0002(9) -0.0028(8) -0.0023(8)
C11 0.0303(11) 0.0330(11) 0.0255(11) -0.0001(9) -0.0018(9) -0.0023(8)
C111 0.0248(10) 0.0321(11) 0.0359(12) 0.0026(9) 0.0028(9) -0.0013(9)
C9 0.0312(11) 0.0297(11) 0.0310(11) 0.0017(9) -0.0026(9) 0.0004(9)
C7 0.0365(12) 0.0311(11) 0.0307(12) 0.0038(9) -0.0008(9) -0.0019(9)
C102 0.0299(11) 0.0310(11) 0.0344(12) 0.0021(9) -0.0002(9) 0.0041(9)
C106 0.0352(12) 0.0350(11) 0.0310(12) 0.0026(10) 0.0010(10) 0.0024(9)
C121 0.0314(11) 0.0293(11) 0.0324(12) 0.0049(9) -0.0024(9) 0.0034(9)
C126 0.0315(12) 0.0325(11) 0.0336(12) 0.0023(9) 0.0030(9) 0.0029(9)
C8 0.0368(12) 0.0295(10) 0.0294(12) 0.0011(10) -0.0009(9) -0.0030(9)
C116 0.0290(11) 0.0375(12) 0.0379(13) 0.0032(10) 0.0026(10) -0.0042(10)
C122 0.0278(11) 0.0351(11) 0.0373(13) 0.0024(9) -0.0014(9) 0.0045(9)
C12 0.0287(11) 0.0348(11) 0.0384(13) 0.0022(9) -0.0001(9) -0.0012(9)
C112 0.0281(11) 0.0382(12) 0.0442(14) 0.0003(10) 0.0008(10) 0.0000(10)
C104 0.0282(12) 0.0341(12) 0.0543(15) 0.0081(10) 0.0078(11) 0.0055(10)
C125 0.0419(13) 0.0346(11) 0.0345(13) 0.0015(10) -0.0047(11) -0.0013(10)
C5 0.0552(16) 0.0372(13) 0.0586(16) 0.0151(12) 0.0073(13) 0.0083(11)
C4 0.0652(17) 0.0307(12) 0.0470(15) 0.0034(12) 0.0059(12) 0.0053(10)
C13 0.0402(14) 0.0550(15) 0.0660(18) -0.0091(12) 0.0051(12) 0.0007(13)
C3 0.0473(13) 0.0317(11) 0.0306(12) -0.0044(10) 0.0044(10) -0.0005(9)
C1 0.0375(13) 0.0404(12) 0.0357(13) -0.0105(10) 0.0040(10) -0.0041(10)
C115 0.0296(12) 0.0560(15) 0.0395(14) -0.0016(11) -0.0017(10) -0.0146(11)
C105 0.0331(12) 0.0389(12) 0.0460(15) 0.0070(10) -0.0033(11) 0.0100(10)
C123 0.0364(13) 0.0454(13) 0.0371(13) 0.0084(11) 0.0106(10) 0.0079(10)
C124 0.0530(15) 0.0431(13) 0.0257(12) 0.0144(12) 0.0012(11) 0.0003(10)
C2 0.0517(14) 0.0343(12) 0.0358(13) -0.0111(11) 0.0020(11) 0.0003(10)
C6 0.0421(13) 0.0383(12) 0.0479(14) 0.0087(11) 0.0042(11) 0.0037(11)
C113 0.0376(13) 0.0331(12) 0.0701(18) -0.0060(10) 0.0077(13) -0.0008(12)
C114 0.0341(13) 0.0459(14) 0.0648(17) -0.0117(11) 0.0039(12) -0.0202(13)
B1 0.0254(12) 0.0315(12) 0.0329(13) 0.0003(10) 0.0010(10) 0.0017(10)

loop_
_atom_type_symbol
_atom_type_scat_dispersion_real
_atom_type_scat_dispersion_imag
_atom_type_scat_Cromer_Mann_a1
_atom_type_scat_Cromer_Mann_a2
_atom_type_scat_Cromer_Mann_a3
_atom_type_scat_Cromer_Mann_a4
_atom_type_scat_Cromer_Mann_b1
_atom_type_scat_Cromer_Mann_b2
_atom_type_scat_Cromer_Mann_b3
_atom_type_scat_Cromer_Mann_b4
_atom_type_scat_Cromer_Mann_c
_atom_type_scat_source
_atom_type_scat_dispersion_source
B 0.00156 0.00068 2.05450 1.33260 1.09790 0.70680 23.21850 1.02100 60.34980 0.14030 -0.19320 'International Tables Volume C Table 6.1.1.4 (pp. 500-502)' brennan
C 0.00313 0.00162 2.31000 1.02000 1.58860 0.86500 20.84390 10.20750 0.56870 51.65120 0.21560 'International Tables Volume C Table 6.1.1.4 (pp. 500-502)' brennan
F 0.01756 0.01033 3.53920 2.64120 1.51700 1.02430 10.28250 4.29440 0.26150 26.14760 0.27760 'International Tables Volume C Table 6.1.1.4 (pp. 500-502)' brennan
H 0.00000 0.00000 0.49300 0.32291 0.14019 0.04081 10.51090 26.12570 3.14236 57.79970 0.00304 'International Tables Volume C Table 6.1.1.4 (pp. 500-502)' brennan
N 0.00612 0.00332 12.21260 3.13220 2.01250 1.16630 0.00570 9.89330 28.99750 0.58260 -11.52900 'International Tables Volume C Table 6.1.1.4 (pp. 500-502)' brennan

loop_
_geom_angle_atom_site_label_1
_geom_angle_atom_site_label_2
_geom_angle_atom_site_label_3
_geom_angle
_geom_angle_site_symmetry_1
_geom_angle_site_symmetry_3
_geom_angle_publ_flag
C8 N1 C9 119.76(18) . . ?
C1 N1 C9 131.99(18) . . ?
C1 N1 C8 108.24(16) . . ?
C102 C103 F103 121.43(19) . . ?
C104 C103 F103 119.82(19) . . ?
C104 C103 C102 118.8(2) . . ?
C106 C101 C102 112.90(18) . . ?
B1 C101 C102 119.65(17) . . ?
B1 C101 C106 127.01(18) . . ?
C9 C10 C11 117.78(18) . . ?
B1 C10 C11 123.17(17) . . ?
B1 C10 C9 118.58(17) . . ?
C7 C11 C10 119.62(18) . . ?
C12 C11 C10 122.90(17) . . ?
C12 C11 C7 117.48(17) . . ?
C112 C111 C116 112.99(18) . . ?
B1 C111 C116 127.61(18) . . ?
B1 C111 C112 118.79(18) . . ?
C10 C9 N1 122.51(18) . . ?
C8 C7 C11 117.70(18) . . ?
C6 C7 C11 128.3(2) . . ?
C6 C7 C8 113.98(19) . . ?
C103 C102 F102 115.40(18) . . ?
C101 C102 F102 119.25(17) . . ?
C101 C102 C103 125.34(19) . . ?
C101 C106 F106 121.48(18) . . ?
C105 C106 F106 114.86(18) . . ?
C105 C106 C101 123.7(2) . . ?
C122 C121 C126 113.00(19) . . ?
B1 C121 C126 118.86(18) . . ?
B1 C121 C122 127.98(18) . . ?
C121 C126 F126 119.31(18) . . ?
C125 C126 F126 115.79(18) . . ?
C125 C126 C121 124.9(2) . . ?
C7 C8 N1 122.54(18) . . ?
C3 C8 N1 110.05(19) . . ?
C3 C8 C7 127.4(2) . . ?
C111 C116 F116 120.40(18) . . ?
C115 C116 F116 115.43(19) . . ?
C115 C116 C111 124.2(2) . . ?
C121 C122 F122 120.72(19) . . ?
C123 C122 F122 115.24(19) . . ?
C123 C122 C121 124.0(2) . . ?
C111 C112 F112 118.90(18) . . ?
C113 C112 F112 116.43(19) . . ?
C113 C112 C111 124.7(2) . . ?
C103 C104 F104 120.7(2) . . ?
C105 C104 F104 120.16(19) . . ?
C105 C104 C103 119.16(19) . . ?
C126 C125 F125 121.5(2) . . ?
C124 C125 F125 119.44(19) . . ?
C124 C125 C126 119.1(2) . . ?
C6 C5 C4 123.3(2) . . ?
C3 C4 C5 118.2(2) . . ?
C4 C3 C8 117.1(2) . . ?
C2 C3 C8 105.10(19) . . ?
C2 C3 C4 137.8(2) . . ?
C13 C1 N1 120.83(19) . . ?
C2 C1 N1 107.42(19) . . ?
C2 C1 C13 131.7(2) . . ?
C116 C115 F115 120.7(2) . . ?
C114 C115 F115 119.6(2) . . ?
C114 C115 C116 119.6(2) . . ?
C106 C105 F105 120.3(2) . . ?
C104 C105 F105 119.58(19) . . ?
C104 C105 C106 120.16(19) . . ?
C122 C123 F123 120.4(2) . . ?
C124 C123 F123 120.0(2) . . ?
C124 C123 C122 119.6(2) . . ?
C125 C124 F124 119.9(2) . . ?
C123 C124 F124 120.7(2) . . ?
C123 C124 C125 119.4(2) . . ?
C1 C2 C3 109.15(19) . . ?
C5 C6 C7 119.9(2) . . ?
C112 C113 F113 120.8(2) . . ?
C114 C113 F113 120.0(2) . . ?
C114 C113 C112 119.2(2) . . ?
C115 C114 F114 120.6(2) . . ?
C113 C114 F114 120.1(2) . . ?
C113 C114 C115 119.3(2) . . ?
C10 B1 C101 111.21(16) . . ?
C111 B1 C101 101.34(15) . . ?
C111 B1 C10 114.83(16) . . ?
C121 B1 C101 112.31(16) . . ?
C121 B1 C10 102.21(15) . . ?
C121 B1 C111 115.34(17) . . ?

loop_
_geom_bond_atom_site_label_1
_geom_bond_atom_site_label_2
_geom_bond_distance
_geom_bond_site_symmetry_2
_geom_bond_publ_flag
F116 C116 1.353(2) . ?
F102 C102 1.355(2) . ?
F126 C126 1.355(2) . ?
F122 C122 1.353(2) . ?
F112 C112 1.354(2) . ?
F106 C106 1.351(2) . ?
F125 C125 1.347(2) . ?
F103 C103 1.347(2) . ?
F104 C104 1.346(2) . ?
F123 C123 1.345(2) . ?
F124 C124 1.349(2) . ?
F115 C115 1.343(3) . ?
F105 C105 1.346(2) . ?
F114 C114 1.350(2) . ?
F113 C113 1.347(3) . ?
N1 C9 1.344(2) . ?
N1 C8 1.355(3) . ?
N1 C1 1.443(3) . ?
C103 C102 1.377(3) . ?
C103 C104 1.370(3) . ?
C101 C102 1.386(3) . ?
C101 C106 1.388(3) . ?
C101 B1 1.660(3) . ?
C10 C11 1.404(3) . ?
C10 C9 1.396(3) . ?
C10 B1 1.664(3) . ?
C11 C7 1.431(3) . ?
C11 C12 1.499(3) . ?
C111 C116 1.383(3) . ?
C111 C112 1.396(3) . ?
C111 B1 1.648(3) . ?
C7 C8 1.378(3) . ?
C7 C6 1.427(3) . ?
C106 C105 1.384(3) . ?
C121 C126 1.391(3) . ?
C121 C122 1.385(3) . ?
C121 B1 1.653(3) . ?
C126 C125 1.373(3) . ?
C8 C3 1.401(3) . ?
C116 C115 1.381(3) . ?
C122 C123 1.385(3) . ?
C112 C113 1.372(3) . ?
C104 C105 1.364(3) . ?
C125 C124 1.369(3) . ?
C5 C4 1.413(3) . ?
C5 C6 1.373(3) . ?
C4 C3 1.367(3) . ?
C13 C1 1.463(3) . ?
C3 C2 1.458(3) . ?
C1 C2 1.348(3) . ?
C115 C114 1.368(3) . ?
C123 C124 1.367(3) . ?
C113 C114 1.369(3) . ?

loop_
_smtbx_masks_void_nr
_smtbx_masks_void_average_x
_smtbx_masks_void_average_y
_smtbx_masks_void_average_z
_smtbx_masks_void_volume
_smtbx_masks_void_count_electrons
_smtbx_masks_void_content
1 0.000 0.460 0.250 166.1 40.3 '1 DCM'
2 0.000 0.540 0.750 166.1 40.3 '1 DCM'
3 0.500 -0.040 0.250 166.1 40.3 '1 DCM'
4 0.500 0.040 0.750 166.1 40.3 '1 DCM'
